data_4323691
loop_
_publ_author_name
'Sanjay K. Mandal'
'Lawrence Que'

_publ_section_title
;
 Models for Amide Ligation in Nonheme Iron Enzymes
;
_journal_name_full 'Inorganic Chemistry'
_journal_page_first 5424
_journal_page_last 5425
_journal_paper_doi 10.1021/ic970541y
_journal_volume 36
_journal_year 1997
_chemical_formula_sum 'C49 H55 B Fe N4 O4'
_chemical_formula_weight 830.63
_chemical_name_systematic
;
 ?
;
_space_group_IT_number 19
_symmetry_cell_setting orthorhombic
_symmetry_space_group_name_Hall 'P 2ac 2ab'
_symmetry_space_group_name_H-M 'P 21 21 21'
_atom_sites_solution_hydrogens geom
_atom_sites_solution_primary direct
_atom_sites_solution_secondary difmap
_audit_creation_method SHELXL
_cell_angle_alpha 90.00
_cell_angle_beta 90.00
_cell_angle_gamma 90.00
_cell_formula_units_Z 8
_cell_length_a 9.4635(2)
_cell_length_b 23.8909(4)
_cell_length_c 39.7436(4)
_cell_measurement_temperature 173(2)
_cell_volume 8985.7(3)
_computing_structure_refinement 'SHELXL-93 (Sheldrick, 1993)'
_computing_structure_solution 'SHELXS-86 (Sheldrick, 1990)'
_diffrn_ambient_temperature 173(2)
_diffrn_radiation_monochromator graphite
_diffrn_radiation_source 'fine-focus sealed tube'
_diffrn_radiation_type MoK\a
_diffrn_radiation_wavelength 0.71073
_diffrn_reflns_av_R_equivalents 0.0000
_diffrn_reflns_av_sigmaI/netI 0.1181
_diffrn_reflns_limit_h_max 11
_diffrn_reflns_limit_h_min -11
_diffrn_reflns_limit_k_max 28
_diffrn_reflns_limit_k_min 0
_diffrn_reflns_limit_l_max 47
_diffrn_reflns_limit_l_min 0
_diffrn_reflns_number 15715
_diffrn_reflns_theta_max 25.04
_diffrn_reflns_theta_min 0.99
_exptl_absorpt_coefficient_mu 0.383
_exptl_crystal_density_diffrn 1.228
_exptl_crystal_F_000 3520
_refine_diff_density_max 0.252
_refine_diff_density_min -0.420
_refine_diff_density_rms 0.073
_refine_ls_abs_structure_details 'Flack H D (1983), Acta Cryst. A39, 876-881'
_refine_ls_abs_structure_Flack 0.57(2)
_refine_ls_extinction_method none
_refine_ls_goodness_of_fit_all 0.991
_refine_ls_goodness_of_fit_obs 1.109
_refine_ls_matrix_type full
_refine_ls_number_parameters 1068
_refine_ls_number_reflns 15715
_refine_ls_number_restraints 6
_refine_ls_restrained_S_all 1.029
_refine_ls_restrained_S_obs 1.172
_refine_ls_R_factor_all 0.1327
_refine_ls_R_factor_obs 0.0634
_refine_ls_shift/esd_max -0.024
_refine_ls_shift/esd_mean 0.001
_refine_ls_structure_factor_coef Fsqd
_refine_ls_weighting_details 'w=1/[\s^2^(Fo^2^)+(0.0694P)^2^+0.0000P] where P=(Fo^2^+2Fc^2^)/3'
_refine_ls_weighting_scheme calc
_refine_ls_wR_factor_all 0.1569
_refine_ls_wR_factor_obs 0.1278
_reflns_number_observed 8740
_reflns_number_total 15715
_reflns_observed_criterion >2sigma(I)
_cod_data_source_file ic970541y_2.cif
_cod_data_source_block 2
_cod_depositor_comments
;
The following automatic conversions were performed:

'_refine_ls_weighting_scheme' value 'calc
w=1/[\s^2^(Fo^2^)+(0.0694P)^2^+0.0000P] where P=(Fo^2^+2Fc^2^)/3' was
changed to 'calc'. New tag '_refine_ls_weighting_details' was
created. The value of the new tag was set to
'w=1/[\s^2^(Fo^2^)+(0.0694P)^2^+0.0000P] where P=(Fo^2^+2Fc^2^)/3'.

Automatic conversion script
Id: cif_fix_values 3143 2015-03-26 13:38:13Z robertas 
;
_cod_database_code 4323691

loop_
_symmetry_equiv_pos_as_xyz
'x, y, z'
'-x+1/2, -y, z+1/2'
'-x, y+1/2, -z+1/2'
'x+1/2, -y+1/2, -z'

loop_
_atom_site_aniso_label
_atom_site_aniso_U_11
_atom_site_aniso_U_22
_atom_site_aniso_U_33
_atom_site_aniso_U_23
_atom_site_aniso_U_13
_atom_site_aniso_U_12
Fe1 0.0446(6) 0.0346(5) 0.0354(5) 0.0041(5) 0.0013(4) -0.0033(4)
N1 0.030(3) 0.037(3) 0.033(3) -0.004(2) 0.005(2) -0.003(3)
N2 0.068(4) 0.031(3) 0.040(3) 0.003(3) 0.003(3) 0.002(3)
N3 0.041(4) 0.040(3) 0.053(3) 0.007(3) 0.010(3) -0.002(3)
N4 0.039(4) 0.032(3) 0.042(3) 0.002(3) 0.001(3) -0.003(2)
O1 0.067(3) 0.052(3) 0.045(3) 0.018(2) -0.006(3) -0.013(2)
O2 0.142(6) 0.060(4) 0.051(4) 0.002(3) 0.008(3) -0.039(4)
O3 0.052(3) 0.037(2) 0.052(3) -0.001(2) -0.014(2) -0.004(2)
C1 0.054(5) 0.050(4) 0.041(4) 0.004(4) -0.001(4) -0.019(4)
C2 0.064(5) 0.053(5) 0.043(4) 0.022(3) -0.008(4) -0.027(4)
C3 0.110(8) 0.045(5) 0.096(7) 0.017(5) 0.000(6) -0.002(5)
C4 0.079(6) 0.097(7) 0.087(6) 0.038(5) -0.024(5) -0.037(5)
C5 0.096(6) 0.088(6) 0.052(5) 0.029(4) -0.004(5) -0.033(5)
C6 0.059(5) 0.052(4) 0.073(5) 0.009(4) -0.004(4) 0.011(4)
C10 0.051(5) 0.035(4) 0.034(4) 0.000(3) -0.002(3) -0.007(3)
C11 0.053(4) 0.037(4) 0.036(4) 0.004(3) -0.007(3) -0.004(3)
C12 0.071(5) 0.042(4) 0.044(4) -0.004(3) -0.005(4) 0.001(4)
C13 0.110(7) 0.041(5) 0.053(5) -0.006(4) -0.013(5) -0.007(5)
C14 0.134(8) 0.056(5) 0.049(5) -0.017(4) 0.013(5) -0.008(5)
C15 0.080(6) 0.055(5) 0.041(4) 0.004(4) 0.009(4) -0.002(4)
C16 0.052(5) 0.037(4) 0.045(4) 0.002(3) -0.006(3) -0.001(4)
C17 0.041(4) 0.032(4) 0.041(4) 0.010(3) 0.013(3) 0.007(3)
C18 0.052(5) 0.042(4) 0.035(4) 0.002(3) 0.002(4) 0.011(4)
C19 0.043(5) 0.062(5) 0.063(5) 0.006(4) -0.008(4) 0.003(4)
C20 0.043(5) 0.071(5) 0.091(6) 0.020(5) -0.011(4) -0.008(4)
C21 0.043(5) 0.071(5) 0.091(6) 0.037(5) 0.006(4) -0.016(5)
C22 0.036(4) 0.043(4) 0.038(4) -0.006(3) 0.003(3) -0.009(3)
C23 0.033(4) 0.029(4) 0.034(4) -0.002(3) -0.004(3) 0.004(3)
C24 0.029(4) 0.038(4) 0.039(4) 0.000(3) -0.003(3) 0.005(3)
C25 0.053(5) 0.049(4) 0.033(4) -0.001(3) -0.009(3) -0.001(3)
C26 0.062(5) 0.027(4) 0.053(5) 0.000(3) -0.014(4) -0.001(3)
C27 0.067(5) 0.031(4) 0.040(4) 0.010(3) -0.010(3) -0.011(3)
C1S 0.143(10) 0.151(10) 0.083(7) 0.039(7) -0.040(7) -0.089(8)
O1S 0.163(6) 0.115(5) 0.074(4) 0.030(4) -0.066(4) -0.069(5)
Fe1A 0.0447(6) 0.0328(5) 0.0325(5) 0.0011(5) 0.0000(4) 0.0059(4)
N1A 0.043(4) 0.032(3) 0.033(3) -0.005(2) 0.002(2) -0.001(3)
N2A 0.042(3) 0.028(3) 0.037(3) 0.006(2) 0.002(3) 0.002(2)
N3A 0.048(4) 0.042(3) 0.035(3) 0.008(3) 0.000(3) -0.006(3)
N4A 0.069(4) 0.048(3) 0.038(3) -0.004(3) -0.002(3) 0.020(3)
O1A 0.058(3) 0.048(3) 0.037(3) 0.000(2) -0.002(2) 0.009(2)
O2A 0.111(5) 0.076(4) 0.054(3) -0.024(3) -0.035(3) 0.041(3)
O3A 0.053(3) 0.050(3) 0.050(3) 0.009(2) 0.004(2) 0.003(2)
C1A 0.046(4) 0.048(4) 0.040(4) 0.011(3) 0.003(3) 0.010(3)
C2A 0.050(5) 0.048(4) 0.042(4) 0.009(3) 0.003(3) 0.024(4)
C3A 0.080(6) 0.045(5) 0.085(6) 0.011(4) -0.005(5) 0.008(4)
C4A 0.060(5) 0.067(5) 0.074(5) 0.013(4) 0.008(4) 0.035(4)
C5A 0.070(6) 0.078(6) 0.049(5) 0.009(4) -0.003(4) 0.026(4)
C6A 0.061(5) 0.059(5) 0.060(5) 0.006(4) 0.013(4) -0.008(4)
C10A 0.043(4) 0.037(4) 0.036(4) 0.000(3) -0.008(3) 0.003(3)
C11A 0.028(4) 0.038(4) 0.036(4) -0.002(3) 0.005(3) 0.002(3)
C12A 0.034(4) 0.034(4) 0.026(3) -0.002(3) 0.004(3) 0.002(3)
C13A 0.042(4) 0.037(4) 0.047(4) -0.015(3) 0.003(3) -0.007(3)
C14A 0.045(5) 0.037(4) 0.050(4) -0.006(3) 0.006(3) 0.004(3)
C15A 0.052(5) 0.027(4) 0.044(4) -0.005(3) 0.003(3) 0.002(3)
C16A 0.041(4) 0.032(4) 0.046(4) -0.002(3) -0.003(3) 0.003(3)
C17A 0.036(4) 0.036(4) 0.032(4) -0.009(3) -0.003(3) -0.006(3)
C18A 0.038(4) 0.053(4) 0.047(4) 0.017(4) -0.017(4) -0.007(4)
C19A 0.033(4) 0.074(5) 0.061(5) 0.008(4) 0.001(4) 0.001(4)
C20A 0.042(5) 0.067(5) 0.083(6) 0.022(5) -0.003(4) 0.010(4)
C21A 0.038(4) 0.063(5) 0.064(5) 0.012(4) -0.003(4) -0.002(4)
C22A 0.045(4) 0.037(4) 0.042(4) -0.003(3) 0.002(3) 0.015(3)
C23A 0.055(5) 0.035(4) 0.036(4) 0.000(3) 0.004(3) 0.001(3)
C24A 0.073(5) 0.042(4) 0.037(4) 0.001(3) 0.008(4) 0.022(4)
C25A 0.101(7) 0.064(5) 0.052(5) -0.022(4) 0.005(5) 0.025(5)
C26A 0.181(11) 0.068(6) 0.041(5) -0.011(4) -0.017(5) 0.057(6)
C27A 0.147(9) 0.050(5) 0.033(4) -0.014(4) -0.014(5) 0.036(5)
C1SA 0.125(8) 0.107(7) 0.058(5) -0.013(5) -0.018(6) 0.047(7)
O1SA 0.147(6) 0.141(6) 0.083(5) 0.057(5) 0.063(4) 0.078(6)
B1 0.030(5) 0.029(4) 0.039(4) -0.002(3) 0.001(3) 0.004(3)
B2 0.031(5) 0.029(4) 0.028(4) -0.005(3) -0.001(3) -0.002(3)
C100 0.031(4) 0.034(4) 0.031(3) -0.001(3) 0.001(3) 0.004(3)
C101 0.034(4) 0.029(3) 0.044(4) 0.001(3) -0.001(3) 0.001(3)
C102 0.029(4) 0.045(4) 0.044(4) 0.004(3) 0.007(3) 0.004(3)
C103 0.037(4) 0.049(4) 0.047(4) -0.005(3) -0.002(3) 0.015(3)
C104 0.039(4) 0.033(4) 0.044(4) -0.004(3) -0.009(3) 0.007(3)
C105 0.042(4) 0.039(4) 0.038(4) 0.002(3) 0.001(3) 0.005(3)
C106 0.025(4) 0.022(3) 0.043(4) 0.003(3) 0.005(3) 0.003(3)
C107 0.036(4) 0.031(4) 0.038(4) -0.001(3) 0.001(3) -0.006(3)
C108 0.035(4) 0.037(4) 0.043(4) 0.001(3) -0.005(3) 0.000(3)
C109 0.028(4) 0.030(4) 0.065(5) 0.008(3) 0.005(4) 0.002(3)
C110 0.048(5) 0.027(4) 0.046(4) 0.002(3) 0.000(4) 0.005(3)
C111 0.033(4) 0.032(3) 0.039(4) 0.006(3) 0.003(3) -0.004(3)
C112 0.034(4) 0.038(4) 0.031(3) -0.006(3) 0.003(3) -0.006(3)
C113 0.049(5) 0.044(4) 0.044(4) -0.006(3) 0.000(3) -0.009(3)
C114 0.054(5) 0.049(5) 0.045(4) -0.012(3) -0.008(4) -0.003(4)
C115 0.047(5) 0.086(6) 0.038(4) 0.002(4) -0.017(3) -0.013(4)
C116 0.039(4) 0.065(5) 0.054(4) 0.018(4) -0.006(4) 0.010(3)
C117 0.041(4) 0.038(4) 0.046(4) 0.006(3) 0.000(3) 0.006(3)
C118 0.036(4) 0.032(4) 0.036(4) -0.007(3) 0.010(3) -0.004(3)
C119 0.047(5) 0.040(4) 0.049(4) 0.009(3) -0.003(3) -0.009(3)
C120 0.048(5) 0.056(5) 0.064(5) -0.002(4) 0.006(4) -0.019(4)
C121 0.059(5) 0.040(4) 0.060(5) 0.002(4) 0.013(4) -0.018(4)
C122 0.049(5) 0.038(4) 0.056(5) 0.010(3) 0.011(4) 0.007(4)
C123 0.040(4) 0.036(4) 0.053(4) 0.002(3) 0.006(4) 0.005(3)
C219 0.031(4) 0.039(4) 0.041(4) 0.000(3) 0.010(3) 0.002(3)
C211 0.034(4) 0.047(4) 0.031(3) -0.005(3) 0.000(3) 0.005(3)
C218 0.033(4) 0.024(3) 0.042(4) 0.002(3) -0.001(3) -0.001(3)
C222 0.031(4) 0.034(4) 0.047(4) 0.002(3) -0.005(3) -0.005(3)
C220 0.038(4) 0.032(4) 0.048(4) -0.003(3) 0.008(3) 0.005(3)
C208 0.049(5) 0.031(4) 0.041(4) -0.007(3) -0.001(3) 0.004(3)
C213 0.034(4) 0.046(4) 0.035(4) -0.001(3) 0.006(3) -0.004(3)
C204 0.053(5) 0.048(4) 0.056(5) 0.010(4) 0.000(4) -0.021(4)
C200 0.024(4) 0.038(4) 0.034(4) -0.004(3) 0.006(3) 0.003(3)
C223 0.027(4) 0.028(4) 0.044(4) -0.002(3) 0.006(3) -0.001(3)
C206 0.028(3) 0.035(4) 0.029(3) 0.003(3) -0.002(3) 0.002(3)
C210 0.028(4) 0.052(4) 0.037(4) 0.003(3) 0.004(3) 0.006(3)
C209 0.047(4) 0.044(4) 0.029(4) -0.001(3) -0.002(3) 0.014(3)
C221 0.032(4) 0.035(4) 0.060(5) 0.004(3) 0.002(4) 0.000(3)
C201 0.035(4) 0.038(4) 0.042(4) 0.009(3) 0.006(3) -0.004(3)
C205 0.036(4) 0.043(4) 0.044(4) 0.003(3) 0.002(3) -0.005(3)
C216 0.059(5) 0.058(5) 0.035(4) -0.010(3) -0.001(4) -0.013(4)
C202 0.046(5) 0.049(4) 0.052(4) 0.011(4) 0.001(4) 0.006(4)
C217 0.041(4) 0.032(4) 0.039(4) -0.001(3) -0.005(3) -0.005(3)
C212 0.030(4) 0.035(3) 0.033(3) 0.003(3) 0.006(3) -0.004(3)
C215 0.052(5) 0.052(4) 0.043(4) 0.006(4) -0.015(3) 0.006(4)
C214 0.037(4) 0.056(4) 0.044(4) -0.002(4) -0.004(3) 0.010(3)
C207 0.039(4) 0.036(4) 0.039(4) -0.002(3) 0.005(3) 0.002(3)
C203 0.064(6) 0.036(4) 0.048(4) 0.012(3) 0.010(4) -0.002(4)

loop_
_atom_site_label
_atom_site_type_symbol
_atom_site_fract_x
_atom_site_fract_y
_atom_site_fract_z
_atom_site_U_iso_or_equiv
_atom_site_thermal_displace_type
_atom_site_occupancy
_atom_site_calc_flag
_atom_site_refinement_flags
_atom_site_disorder_group
Fe1 Fe 0.70814(9) 0.10529(4) 0.84965(2) 0.0382(2) Uani 1 d . .
N1 N 0.6441(5) 0.0401(2) 0.88810(12) 0.0336(12) Uani 1 d . .
N2 N 0.6563(6) 0.0292(2) 0.82071(13) 0.0464(14) Uani 1 d . .
N3 N 0.9134(6) 0.0798(2) 0.87139(13) 0.0447(14) Uani 1 d . .
N4 N 0.7002(5) 0.1531(2) 0.89713(13) 0.0378(13) Uani 1 d . .
O1 O 0.7982(5) 0.1674(2) 0.82417(11) 0.0549(13) Uani 1 d . .
O2 O 0.7425(7) 0.1464(2) 0.77245(13) 0.084(2) Uani 1 d . .
O3 O 0.4947(4) 0.1313(2) 0.83919(10) 0.0468(12) Uani 1 d D .
H100 H 0.4349(4) 0.1184(2) 0.82141(10) 0.056 Uiso 1 d RD .
C1 C 0.7966(7) 0.1783(3) 0.7933(2) 0.048(2) Uani 1 d . .
C2 C 0.8546(8) 0.2349(3) 0.7829(2) 0.053(2) Uani 1 d . .
C3 C 0.7637(10) 0.2804(3) 0.7982(2) 0.083(3) Uani 1 d . .
H3A H 0.8006(10) 0.3171(3) 0.7916(2) 0.125 Uiso 1 calc R .
H3B H 0.7652(10) 0.2771(3) 0.8228(2) 0.125 Uiso 1 calc R .
H3C H 0.6664(10) 0.2765(3) 0.7901(2) 0.125 Uiso 1 calc R .
C4 C 1.0052(9) 0.2409(3) 0.7967(2) 0.087(3) Uani 1 d . .
H4A H 1.0655(9) 0.2117(3) 0.7870(2) 0.131 Uiso 1 calc R .
H4B H 1.0037(9) 0.2371(3) 0.8213(2) 0.131 Uiso 1 calc R .
H4C H 1.0427(9) 0.2778(3) 0.7906(2) 0.131 Uiso 1 calc R .
C5 C 0.8580(9) 0.2398(4) 0.7442(2) 0.079(3) Uani 1 d . .
H5A H 0.9174(9) 0.2099(4) 0.7348(2) 0.118 Uiso 1 calc R .
H5B H 0.8969(9) 0.2763(4) 0.7378(2) 0.118 Uiso 1 calc R .
H5C H 0.7618(9) 0.2362(4) 0.7353(2) 0.118 Uiso 1 calc R .
C6 C 0.4446(7) 0.1869(3) 0.8453(2) 0.062(2) Uani 1 d . .
H6A H 0.3450(7) 0.1895(3) 0.8388(2) 0.092 Uiso 1 calc R .
H6B H 0.5003(7) 0.2135(3) 0.8320(2) 0.092 Uiso 1 calc R .
H6C H 0.4543(7) 0.1957(3) 0.8693(2) 0.092 Uiso 1 calc R .
C10 C 0.5329(7) 0.0053(2) 0.87245(14) 0.040(2) Uani 1 d . .
H10A H 0.4419(7) 0.0258(2) 0.87274(14) 0.048 Uiso 1 calc R .
H10B H 0.5211(7) -0.0297(2) 0.88540(14) 0.048 Uiso 1 calc R .
C11 C 0.5735(7) -0.0083(3) 0.83653(15) 0.042(2) Uani 1 d . .
C12 C 0.5223(8) -0.0561(3) 0.8210(2) 0.052(2) Uani 1 d . .
H12A H 0.4621(8) -0.0811(3) 0.8327(2) 0.062 Uiso 1 calc R .
C13 C 0.5611(9) -0.0665(3) 0.7879(2) 0.068(2) Uani 1 d . .
H13A H 0.5260(9) -0.0984(3) 0.7763(2) 0.082 Uiso 1 calc R .
C14 C 0.6503(10) -0.0300(3) 0.7723(2) 0.079(3) Uani 1 d . .
H14A H 0.6808(10) -0.0370(3) 0.7500(2) 0.095 Uiso 1 calc R .
C15 C 0.6962(8) 0.0170(3) 0.7891(2) 0.059(2) Uani 1 d . .
H15A H 0.7587(8) 0.0418(3) 0.7778(2) 0.071 Uiso 1 calc R .
C16 C 0.7698(7) 0.0057(3) 0.8952(2) 0.045(2) Uani 1 d . .
H16A H 0.7770(7) -0.0242(3) 0.8780(2) 0.054 Uiso 1 calc R .
H16B H 0.7580(7) -0.0126(3) 0.9174(2) 0.054 Uiso 1 calc R .
C17 C 0.9045(7) 0.0389(2) 0.8954(2) 0.038(2) Uani 1 d . .
C18 C 1.0138(7) 0.0293(3) 0.91760(15) 0.043(2) Uani 1 d . .
H18A H 1.0070(7) 0.0001(3) 0.93377(15) 0.052 Uiso 1 calc R .
C19 C 1.1325(8) 0.0622(3) 0.9161(2) 0.056(2) Uani 1 d . .
H19A H 1.2074(8) 0.0567(3) 0.9317(2) 0.067 Uiso 1 calc R .
C20 C 1.1427(8) 0.1039(3) 0.8917(2) 0.068(2) Uani 1 d . .
H20A H 1.2238(8) 0.1273(3) 0.8904(2) 0.082 Uiso 1 calc R .
C21 C 1.0327(8) 0.1104(3) 0.8696(2) 0.068(2) Uani 1 d . .
H21A H 1.0409(8) 0.1376(3) 0.8523(2) 0.082 Uiso 1 calc R .
C22 C 0.5934(7) 0.0690(2) 0.91839(15) 0.039(2) Uani 1 d . .
H22A H 0.6052(7) 0.0441(2) 0.93809(15) 0.047 Uiso 1 calc R .
H22B H 0.4913(7) 0.0771(2) 0.91590(15) 0.047 Uiso 1 calc R .
C23 C 0.6717(6) 0.1228(2) 0.92462(14) 0.0320(15) Uani 1 d . .
C24 C 0.7014(6) 0.1429(3) 0.95655(15) 0.035(2) Uani 1 d . .
H24A H 0.6788(6) 0.1214(3) 0.97591(15) 0.042 Uiso 1 calc R .
C25 C 0.7647(7) 0.1950(3) 0.9597(2) 0.045(2) Uani 1 d . .
H25A H 0.7889(7) 0.2092(3) 0.9813(2) 0.054 Uiso 1 calc R .
C26 C 0.7916(7) 0.2253(3) 0.9315(2) 0.047(2) Uani 1 d . .
H26A H 0.8310(7) 0.2617(3) 0.9334(2) 0.057 Uiso 1 calc R .
C27 C 0.7623(7) 0.2038(3) 0.9006(2) 0.046(2) Uani 1 d . .
H27A H 0.7859(7) 0.2247(3) 0.8811(2) 0.055 Uiso 1 calc R .
C1S C 0.2479(12) 0.0600(5) 0.7945(2) 0.126(4) Uani 1 d . .
H200 H 0.2585(53) 0.0272(14) 0.7799(14) 0.189 Uiso 1 calc R .
H201 H 0.1538(12) 0.0762(11) 0.7913(19) 0.189 Uiso 1 calc R .
H202 H 0.2596(55) 0.0488(26) 0.8180(6) 0.189 Uiso 1 calc R .
O1S O 0.3494(8) 0.0993(3) 0.78629(15) 0.118(3) Uani 1 d D .
H1S1 H 0.3373(67) 0.1099(32) 0.7663(8) 0.141 Uiso 1 calc RD .
Fe1A Fe 0.86879(9) 0.60782(4) 0.84888(2) 0.0367(2) Uani 1 d . .
N1A N 0.9311(5) 0.5414(2) 0.88608(12) 0.0359(13) Uani 1 d . .
N2A N 0.8726(5) 0.6534(2) 0.89596(12) 0.0357(13) Uani 1 d . .
N3A N 0.6617(6) 0.5807(2) 0.87046(12) 0.0418(14) Uani 1 d . .
N4A N 0.9296(6) 0.5343(2) 0.81856(13) 0.052(2) Uani 1 d . .
O1A O 0.7813(5) 0.6702(2) 0.82306(11) 0.0476(12) Uani 1 d . .
O2A O 0.7283(6) 0.6373(2) 0.77297(13) 0.081(2) Uani 1 d . .
O3A O 1.0861(4) 0.6338(2) 0.84043(10) 0.0510(12) Uani 1 d D .
H101 H 1.1006(4) 0.6176(2) 0.80581(10) 0.061 Uiso 1 d RD .
C1A C 0.7279(7) 0.6757(3) 0.7935(2) 0.045(2) Uani 1 d . .
C2A C 0.6614(7) 0.7332(3) 0.7864(2) 0.047(2) Uani 1 d . .
C3A C 0.7748(8) 0.7786(3) 0.7918(2) 0.070(2) Uani 1 d . .
H3AA H 0.8092(8) 0.7768(3) 0.8151(2) 0.105 Uiso 1 calc R .
H3AB H 0.7337(8) 0.8155(3) 0.7876(2) 0.105 Uiso 1 calc R .
H3AC H 0.8536(8) 0.7722(3) 0.7763(2) 0.105 Uiso 1 calc R .
C4A C 0.5383(8) 0.7428(3) 0.8109(2) 0.067(2) Uani 1 d . .
H4AA H 0.5733(8) 0.7416(3) 0.8340(2) 0.101 Uiso 1 calc R .
H4AB H 0.4671(8) 0.7135(3) 0.8076(2) 0.101 Uiso 1 calc R .
H4AC H 0.4958(8) 0.7795(3) 0.8065(2) 0.101 Uiso 1 calc R .
C5A C 0.6064(8) 0.7352(3) 0.7504(2) 0.066(2) Uani 1 d . .
H5AA H 0.6848(8) 0.7290(3) 0.7348(2) 0.099 Uiso 1 calc R .
H5AB H 0.5638(8) 0.7719(3) 0.7461(2) 0.099 Uiso 1 calc R .
H5AC H 0.5351(8) 0.7059(3) 0.7473(2) 0.099 Uiso 1 calc R .
C6A C 1.1288(8) 0.6900(3) 0.8469(2) 0.060(2) Uani 1 d . .
H6AA H 1.2296(8) 0.6941(3) 0.8417(2) 0.090 Uiso 1 calc R .
H6AB H 1.1126(8) 0.6989(3) 0.8707(2) 0.090 Uiso 1 calc R .
H6AC H 1.0738(8) 0.7156(3) 0.8328(2) 0.090 Uiso 1 calc R .
C10A C 0.9768(7) 0.5683(2) 0.91807(14) 0.039(2) Uani 1 d . .
H10C H 1.0799(7) 0.5752(2) 0.91724(14) 0.046 Uiso 1 calc R .
H10D H 0.9578(7) 0.5426(2) 0.93708(14) 0.046 Uiso 1 calc R .
C11A C 0.9000(6) 0.6235(2) 0.92409(14) 0.034(2) Uani 1 d . .
C12A C 0.8689(6) 0.6415(2) 0.95575(14) 0.0314(14) Uani 1 d . .
H12B H 0.8903(6) 0.6188(2) 0.97474(14) 0.038 Uiso 1 calc R .
C13A C 0.8048(6) 0.6939(3) 0.9599(2) 0.042(2) Uani 1 d . .
H13B H 0.7776(6) 0.7067(3) 0.9815(2) 0.051 Uiso 1 calc R .
C14A C 0.7819(7) 0.7267(3) 0.9316(2) 0.044(2) Uani 1 d . .
H14B H 0.7436(7) 0.7633(3) 0.9336(2) 0.053 Uiso 1 calc R .
C15A C 0.8161(7) 0.7049(2) 0.9007(2) 0.041(2) Uani 1 d . .
H15B H 0.7989(7) 0.7273(2) 0.8814(2) 0.049 Uiso 1 calc R .
C16A C 0.8056(6) 0.5050(3) 0.8918(2) 0.040(2) Uani 1 d . .
H16C H 0.8171(6) 0.4847(3) 0.9133(2) 0.048 Uiso 1 calc R .
H16D H 0.7991(6) 0.4770(3) 0.8735(2) 0.048 Uiso 1 calc R .
C17A C 0.6698(7) 0.5394(3) 0.89292(15) 0.035(2) Uani 1 d . .
C18A C 0.5625(7) 0.5271(3) 0.9148(2) 0.046(2) Uani 1 d . .
H18B H 0.5711(7) 0.4965(3) 0.9300(2) 0.055 Uiso 1 calc R .
C19A C 0.4415(8) 0.5596(3) 0.9147(2) 0.056(2) Uani 1 d . .
H19B H 0.3656(8) 0.5519(3) 0.9297(2) 0.067 Uiso 1 calc R .
C20A C 0.4343(8) 0.6042(3) 0.8919(2) 0.064(2) Uani 1 d . .
H20C H 0.3533(8) 0.6276(3) 0.8911(2) 0.077 Uiso 1 calc R .
C21A C 0.5459(7) 0.6134(3) 0.8708(2) 0.055(2) Uani 1 d . .
H21B H 0.5415(7) 0.6441(3) 0.8557(2) 0.066 Uiso 1 calc R .
C22A C 1.0456(7) 0.5072(2) 0.87044(15) 0.041(2) Uani 1 d . .
H22C H 1.0565(7) 0.4716(2) 0.88289(15) 0.050 Uiso 1 calc R .
H22D H 1.1363(7) 0.5278(2) 0.87167(15) 0.050 Uiso 1 calc R .
C23A C 1.0100(7) 0.4953(3) 0.83446(15) 0.042(2) Uani 1 d . .
C24A C 1.0571(8) 0.4471(3) 0.81892(15) 0.051(2) Uani 1 d . .
H24B H 1.1111(8) 0.4201(3) 0.83089(15) 0.061 Uiso 1 calc R .
C25A C 1.0232(9) 0.4393(3) 0.7851(2) 0.072(2) Uani 1 d . .
H25B H 1.0545(9) 0.4070(3) 0.7734(2) 0.087 Uiso 1 calc R .
C26A C 0.9430(11) 0.4796(3) 0.7690(2) 0.097(4) Uani 1 d . .
H26B H 0.9186(11) 0.4751(3) 0.7459(2) 0.116 Uiso 1 calc R .
C27A C 0.8997(10) 0.5253(3) 0.7861(2) 0.077(3) Uani 1 d . .
H27B H 0.8450(10) 0.5526(3) 0.7745(2) 0.092 Uiso 1 calc R .
C1SA C 1.3646(11) 0.5743(4) 0.7944(2) 0.097(3) Uani 1 d . .
H203 H 1.3976(39) 0.5601(21) 0.7726(3) 0.145 Uiso 1 calc R .
H204 H 1.3417(18) 0.5428(14) 0.8092(12) 0.145 Uiso 1 calc R .
H205 H 1.4391(23) 0.5970(7) 0.8048(14) 0.145 Uiso 1 calc R .
O1SA O 1.2486(8) 0.6059(4) 0.7898(2) 0.124(3) Uani 1 d D .
H2S1 H 1.2416(66) 0.6142(40) 0.7698(5) 0.148 Uiso 1 calc RD .
B1 B 0.6690(7) 0.1437(3) 1.0766(2) 0.033(2) Uani 1 d . .
B2 B 0.3977(8) 0.8578(3) 0.9261(2) 0.029(2) Uani 1 d . .
C100 C 0.7292(6) 0.0985(2) 1.04872(14) 0.0321(14) Uani 1 d . .
C101 C 0.8574(6) 0.1060(3) 1.03147(14) 0.0357(14) Uani 1 d . .
H10E H 0.9094(6) 0.1393(3) 1.03555(14) 0.043 Uiso 1 calc R .
C102 C 0.9128(7) 0.0676(3) 1.00882(15) 0.039(2) Uani 1 d . .
H10F H 1.0001(7) 0.0751(3) 0.99796(15) 0.047 Uiso 1 calc R .
C103 C 0.8414(7) 0.0185(3) 1.0020(2) 0.044(2) Uani 1 d . .
H10G H 0.8792(7) -0.0079(3) 0.9866(2) 0.053 Uiso 1 calc R .
C104 C 0.7137(7) 0.0082(2) 1.0180(2) 0.039(2) Uani 1 d . .
H10H H 0.6626(7) -0.0253(2) 1.0136(2) 0.046 Uiso 1 calc R .
C105 C 0.6613(7) 0.0478(2) 1.04086(14) 0.040(2) Uani 1 d . .
H10I H 0.5742(7) 0.0399(2) 1.05174(14) 0.048 Uiso 1 calc R .
C106 C 0.4954(6) 0.1377(2) 1.08084(15) 0.0302(15) Uani 1 d . .
C107 C 0.4069(7) 0.1276(2) 1.0529(2) 0.035(2) Uani 1 d . .
H10J H 0.4493(7) 0.1225(2) 1.0314(2) 0.042 Uiso 1 calc R .
C108 C 0.2582(7) 0.1248(2) 1.0554(2) 0.038(2) Uani 1 d . .
H10K H 0.2023(7) 0.1189(2) 1.0358(2) 0.046 Uiso 1 calc R .
C109 C 0.1945(7) 0.1307(2) 1.0866(2) 0.041(2) Uani 1 d . .
H10L H 0.0948(7) 0.1278(2) 1.0888(2) 0.049 Uiso 1 calc R .
C110 C 0.2787(8) 0.1409(2) 1.1146(2) 0.040(2) Uani 1 d . .
H11A H 0.2358(8) 0.1463(2) 1.1360(2) 0.049 Uiso 1 calc R .
C111 C 0.4252(7) 0.1434(2) 1.1117(2) 0.0348(15) Uani 1 d . .
H11B H 0.4798(7) 0.1492(2) 1.1315(2) 0.042 Uiso 1 calc R .
C112 C 0.7537(6) 0.1335(3) 1.11217(15) 0.0342(15) Uani 1 d . .
C113 C 0.7483(7) 0.1729(3) 1.1384(2) 0.046(2) Uani 1 d . .
H11C H 0.6928(7) 0.2056(3) 1.1353(2) 0.055 Uiso 1 calc R .
C114 C 0.8195(7) 0.1665(3) 1.1686(2) 0.049(2) Uani 1 d . .
H11D H 0.8119(7) 0.1943(3) 1.1857(2) 0.059 Uiso 1 calc R .
C115 C 0.9015(7) 0.1196(3) 1.1738(2) 0.057(2) Uani 1 d . .
H11E H 0.9548(7) 0.1158(3) 1.1939(2) 0.068 Uiso 1 calc R .
C116 C 0.9063(7) 0.0781(3) 1.1497(2) 0.053(2) Uani 1 d . .
H11F H 0.9573(7) 0.0445(3) 1.1537(2) 0.064 Uiso 1 calc R .
C117 C 0.8347(7) 0.0863(3) 1.1192(2) 0.042(2) Uani 1 d . .
H11G H 0.8418(7) 0.0581(3) 1.1024(2) 0.050 Uiso 1 calc R .
C118 C 0.7051(7) 0.2071(2) 1.06150(14) 0.034(2) Uani 1 d . .
C119 C 0.8330(7) 0.2342(3) 1.0695(2) 0.045(2) Uani 1 d . .
H11H H 0.8957(7) 0.2163(3) 1.0848(2) 0.055 Uiso 1 calc R .
C120 C 0.8717(8) 0.2856(3) 1.0563(2) 0.056(2) Uani 1 d . .
H12C H 0.9598(8) 0.3020(3) 1.0621(2) 0.067 Uiso 1 calc R .
C121 C 0.7801(8) 0.3132(3) 1.0342(2) 0.053(2) Uani 1 d . .
H12D H 0.8041(8) 0.3487(3) 1.0251(2) 0.064 Uiso 1 calc R .
C122 C 0.6557(8) 0.2880(3) 1.0261(2) 0.048(2) Uani 1 d . .
H12E H 0.5926(8) 0.3064(3) 1.0111(2) 0.057 Uiso 1 calc R .
C123 C 0.6189(7) 0.2363(3) 1.0392(2) 0.043(2) Uani 1 d . .
H12F H 0.5314(7) 0.2201(3) 1.0326(2) 0.052 Uiso 1 calc R .
C219 C 0.6380(7) 0.8553(3) 0.8892(2) 0.037(2) Uani 1 d . .
H21C H 0.5821(7) 0.8478(3) 0.8698(2) 0.045 Uiso 1 calc R .
C211 C 0.2085(6) 0.8957(3) 0.97018(13) 0.0373(15) Uani 1 d . .
H21D H 0.1552(6) 0.8630(3) 0.96542(13) 0.045 Uiso 1 calc R .
C218 C 0.5685(6) 0.8635(2) 0.92091(15) 0.0327(15) Uani 1 d . .
C222 C 0.8087(6) 0.8756(2) 0.9441(2) 0.037(2) Uani 1 d . .
H22E H 0.8666(6) 0.8823(2) 0.9632(2) 0.045 Uiso 1 calc R .
C220 C 0.7845(7) 0.8581(2) 0.8857(2) 0.039(2) Uani 1 d . .
H22F H 0.8253(7) 0.8528(2) 0.8640(2) 0.047 Uiso 1 calc R .
C208 C 0.3563(7) 0.9919(2) 0.98425(15) 0.040(2) Uani 1 d . .
H20D H 0.4081(7) 1.0251(2) 0.98894(15) 0.048 Uiso 1 calc R .
C213 C 0.2374(6) 0.9189(3) 0.8840(2) 0.038(2) Uani 1 d . .
H21E H 0.2383(6) 0.9475(3) 0.9007(2) 0.046 Uiso 1 calc R .
C204 C 0.1995(8) 0.7152(3) 0.9466(2) 0.053(2) Uani 1 d . .
H20E H 0.1104(8) 0.6989(3) 0.9416(2) 0.063 Uiso 1 calc R .
C200 C 0.3623(6) 0.7942(2) 0.93974(14) 0.0321(15) Uani 1 d . .
C223 C 0.6632(7) 0.8731(2) 0.9475(2) 0.033(2) Uani 1 d . .
H22G H 0.6248(7) 0.8783(2) 0.9694(2) 0.039 Uiso 1 calc R .
C206 C 0.3399(6) 0.9031(2) 0.95395(13) 0.0307(14) Uani 1 d . .
C210 C 0.1544(6) 0.9342(3) 0.99271(14) 0.039(2) Uani 1 d . .
H21F H 0.0660(6) 0.9271(3) 1.00320(14) 0.047 Uiso 1 calc R .
C209 C 0.2274(7) 0.9829(3) 1.00021(15) 0.040(2) Uani 1 d . .
H20F H 0.1905(7) 1.0094(3) 1.01576(15) 0.048 Uiso 1 calc R .
C221 C 0.8703(7) 0.8681(2) 0.9124(2) 0.042(2) Uani 1 d . .
H22H H 0.9699(7) 0.8701(2) 0.9097(2) 0.051 Uiso 1 calc R .
C201 C 0.4526(7) 0.7649(2) 0.96144(14) 0.038(2) Uani 1 d . .
H20G H 0.5399(7) 0.7817(2) 0.96751(14) 0.046 Uiso 1 calc R .
C205 C 0.2332(7) 0.7673(3) 0.9329(2) 0.041(2) Uani 1 d . .
H20H H 0.1669(7) 0.7851(3) 0.9186(2) 0.049 Uiso 1 calc R .
C216 C 0.2296(7) 0.8386(3) 0.8348(2) 0.051(2) Uani 1 d . .
H21G H 0.2259(7) 0.8103(3) 0.8180(2) 0.061 Uiso 1 calc R .
C202 C 0.4207(8) 0.7118(3) 0.9747(2) 0.049(2) Uani 1 d . .
H20I H 0.4864(8) 0.6930(3) 0.9888(2) 0.059 Uiso 1 calc R .
C217 C 0.3061(7) 0.8293(3) 0.86431(15) 0.037(2) Uani 1 d . .
H21H H 0.3557(7) 0.7950(3) 0.86688(15) 0.045 Uiso 1 calc R .
C212 C 0.3121(6) 0.8690(2) 0.89036(15) 0.0325(15) Uani 1 d . .
C215 C 0.1602(7) 0.8878(3) 0.8298(2) 0.049(2) Uani 1 d . .
H21I H 0.1105(7) 0.8940(3) 0.8094(2) 0.059 Uiso 1 calc R .
C214 C 0.1617(7) 0.9284(3) 0.8543(2) 0.046(2) Uani 1 d . .
H21J H 0.1121(7) 0.9626(3) 0.8510(2) 0.055 Uiso 1 calc R .
C207 C 0.4096(7) 0.9537(2) 0.96188(14) 0.038(2) Uani 1 d . .
H20J H 0.4972(7) 0.9617(2) 0.95124(14) 0.045 Uiso 1 calc R .
C203 C 0.2913(8) 0.6873(3) 0.9668(2) 0.049(2) Uani 1 d . .
H20K H 0.2676(8) 0.6514(3) 0.9755(2) 0.059 Uiso 1 calc R .

loop_
_atom_type_symbol
_atom_type_description
_atom_type_scat_dispersion_real
_atom_type_scat_dispersion_imag
_atom_type_scat_source
C C 0.0033 0.0016 'International Tables Vol C Tables 4.2.6.8 and 6.1.1.4'
H H 0.0000 0.0000 'International Tables Vol C Tables 4.2.6.8 and 6.1.1.4'
B B 0.0013 0.0007 'International Tables Vol C Tables 4.2.6.8 and 6.1.1.4'
N N 0.0061 0.0033 'International Tables Vol C Tables 4.2.6.8 and 6.1.1.4'
O O 0.0106 0.0060 'International Tables Vol C Tables 4.2.6.8 and 6.1.1.4'
Fe Fe 0.3463 0.8444 'International Tables Vol C Tables 4.2.6.8 and 6.1.1.4'

loop_
_geom_angle_atom_site_label_1
_geom_angle_atom_site_label_2
_geom_angle_atom_site_label_3
_geom_angle
_geom_angle_site_symmetry_1
_geom_angle_site_symmetry_3
_geom_angle_publ_flag
O1 Fe1 O3 95.1(2) . . ?
O1 Fe1 N4 93.7(2) . . ?
O3 Fe1 N4 89.1(2) . . ?
O1 Fe1 N2 116.4(2) . . ?
O3 Fe1 N2 85.9(2) . . ?
N4 Fe1 N2 149.8(2) . . ?
O1 Fe1 N3 91.6(2) . . ?
O3 Fe1 N3 168.1(2) . . ?
N4 Fe1 N3 80.7(2) . . ?
N2 Fe1 N3 99.9(2) . . ?
O1 Fe1 N1 166.3(2) . . ?
O3 Fe1 N1 94.5(2) . . ?
N4 Fe1 N1 76.7(2) . . ?
N2 Fe1 N1 74.1(2) . . ?
N3 Fe1 N1 77.4(2) . . ?
C22 N1 C16 111.7(5) . . ?
C22 N1 C10 112.2(5) . . ?
C16 N1 C10 109.9(5) . . ?
C22 N1 Fe1 108.5(3) . . ?
C16 N1 Fe1 107.3(4) . . ?
C10 N1 Fe1 107.0(3) . . ?
C11 N2 C15 117.2(6) . . ?
C11 N2 Fe1 115.7(4) . . ?
C15 N2 Fe1 127.1(5) . . ?
C21 N3 C17 118.5(6) . . ?
C21 N3 Fe1 124.4(5) . . ?
C17 N3 Fe1 114.5(4) . . ?
C23 N4 C27 119.2(5) . . ?
C23 N4 Fe1 115.2(4) . . ?
C27 N4 Fe1 122.4(4) . . ?
C1 O1 Fe1 130.4(4) . . ?
C6 O3 Fe1 123.1(4) . . ?
O2 C1 O1 122.1(6) . . ?
O2 C1 C2 121.3(6) . . ?
O1 C1 C2 116.4(6) . . ?
C3 C2 C1 109.0(6) . . ?
C3 C2 C4 108.5(7) . . ?
C1 C2 C4 108.9(6) . . ?
C3 C2 C5 110.9(7) . . ?
C1 C2 C5 110.2(6) . . ?
C4 C2 C5 109.3(6) . . ?
N1 C10 C11 109.7(5) . . ?
N2 C11 C12 122.9(6) . . ?
N2 C11 C10 116.5(6) . . ?
C12 C11 C10 120.6(6) . . ?
C11 C12 C13 118.6(7) . . ?
C14 C13 C12 118.5(7) . . ?
C13 C14 C15 120.0(7) . . ?
N2 C15 C14 122.7(7) . . ?
N1 C16 C17 113.0(5) . . ?
N3 C17 C18 121.3(6) . . ?
N3 C17 C16 115.3(6) . . ?
C18 C17 C16 123.4(6) . . ?
C19 C18 C17 119.3(6) . . ?
C18 C19 C20 119.7(7) . . ?
C21 C20 C19 118.3(7) . . ?
N3 C21 C20 122.8(7) . . ?
N1 C22 C23 112.1(5) . . ?
N4 C23 C24 121.3(5) . . ?
N4 C23 C22 115.3(5) . . ?
C24 C23 C22 123.1(5) . . ?
C23 C24 C25 118.8(6) . . ?
C26 C25 C24 118.9(6) . . ?
C25 C26 C27 120.4(6) . . ?
N4 C27 C26 121.2(6) . . ?
O1A Fe1A N2A 94.3(2) . . ?
O1A Fe1A O3A 95.7(2) . . ?
N2A Fe1A O3A 88.5(2) . . ?
O1A Fe1A N4A 115.0(2) . . ?
N2A Fe1A N4A 150.2(2) . . ?
O3A Fe1A N4A 84.0(2) . . ?
O1A Fe1A N3A 92.9(2) . . ?
N2A Fe1A N3A 80.1(2) . . ?
O3A Fe1A N3A 166.2(2) . . ?
N4A Fe1A N3A 102.0(2) . . ?
O1A Fe1A N1A 167.7(2) . . ?
N2A Fe1A N1A 77.5(2) . . ?
O3A Fe1A N1A 93.2(2) . . ?
N4A Fe1A N1A 74.2(2) . . ?
N3A Fe1A N1A 76.9(2) . . ?
C16A N1A C10A 110.7(5) . . ?
C16A N1A C22A 108.9(5) . . ?
C10A N1A C22A 112.4(5) . . ?
C16A N1A Fe1A 107.7(4) . . ?
C10A N1A Fe1A 109.4(3) . . ?
C22A N1A Fe1A 107.6(3) . . ?
C11A N2A C15A 116.2(5) . . ?
C11A N2A Fe1A 116.8(4) . . ?
C15A N2A Fe1A 124.7(4) . . ?
C17A N3A C21A 118.0(6) . . ?
C17A N3A Fe1A 114.9(4) . . ?
C21A N3A Fe1A 123.3(4) . . ?
C27A N4A C23A 117.2(6) . . ?
C27A N4A Fe1A 126.8(5) . . ?
C23A N4A Fe1A 116.0(4) . . ?
C1A O1A Fe1A 135.3(4) . . ?
C6A O3A Fe1A 120.6(4) . . ?
O2A C1A O1A 122.0(6) . . ?
O2A C1A C2A 123.2(6) . . ?
O1A C1A C2A 114.7(6) . . ?
C5A C2A C4A 109.2(6) . . ?
C5A C2A C1A 109.8(6) . . ?
C4A C2A C1A 109.3(5) . . ?
C5A C2A C3A 110.3(6) . . ?
C4A C2A C3A 109.6(6) . . ?
C1A C2A C3A 108.6(6) . . ?
N1A C10A C11A 111.7(5) . . ?
N2A C11A C12A 123.7(5) . . ?
N2A C11A C10A 114.8(5) . . ?
C12A C11A C10A 121.4(5) . . ?
C11A C12A C13A 118.9(6) . . ?
C14A C13A C12A 118.6(6) . . ?
C15A C14A C13A 118.3(6) . . ?
N2A C15A C14A 124.1(6) . . ?
N1A C16A C17A 111.3(5) . . ?
N3A C17A C18A 122.9(6) . . ?
N3A C17A C16A 115.3(6) . . ?
C18A C17A C16A 121.8(6) . . ?
C17A C18A C19A 119.4(6) . . ?
C18A C19A C20A 117.9(7) . . ?
C21A C20A C19A 118.8(7) . . ?
N3A C21A C20A 122.8(7) . . ?
N1A C22A C23A 109.8(5) . . ?
N4A C23A C24A 123.0(6) . . ?
N4A C23A C22A 116.1(6) . . ?
C24A C23A C22A 120.9(6) . . ?
C23A C24A C25A 117.9(6) . . ?
C26A C25A C24A 118.8(7) . . ?
C27A C26A C25A 119.6(7) . . ?
N4A C27A C26A 123.5(7) . . ?
C112 B1 C100 108.2(5) . . ?
C112 B1 C106 112.5(5) . . ?
C100 B1 C106 110.8(5) . . ?
C112 B1 C118 110.1(5) . . ?
C100 B1 C118 106.4(5) . . ?
C106 B1 C118 108.6(5) . . ?
C218 B2 C206 111.1(5) . . ?
C218 B2 C200 108.6(5) . . ?
C206 B2 C200 108.6(5) . . ?
C218 B2 C212 111.1(5) . . ?
C206 B2 C212 107.9(5) . . ?
C200 B2 C212 109.4(5) . . ?
C101 C100 C105 113.3(5) . . ?
C101 C100 B1 122.9(5) . . ?
C105 C100 B1 123.7(5) . . ?
C102 C101 C100 123.9(6) . . ?
C103 C102 C101 120.3(6) . . ?
C102 C103 C104 119.1(6) . . ?
C103 C104 C105 119.0(6) . . ?
C104 C105 C100 124.3(6) . . ?
C111 C106 C107 115.1(6) . . ?
C111 C106 B1 123.4(5) . . ?
C107 C106 B1 121.5(5) . . ?
C106 C107 C108 122.9(6) . . ?
C109 C108 C107 119.4(6) . . ?
C108 C109 C110 119.0(6) . . ?
C109 C110 C111 120.7(6) . . ?
C110 C111 C106 122.7(6) . . ?
C117 C112 C113 114.4(6) . . ?
C117 C112 B1 124.0(5) . . ?
C113 C112 B1 121.5(6) . . ?
C114 C113 C112 123.6(7) . . ?
C115 C114 C113 119.4(6) . . ?
C116 C115 C114 120.0(6) . . ?
C115 C116 C117 118.9(6) . . ?
C112 C117 C116 123.5(6) . . ?
C123 C118 C119 114.7(6) . . ?
C123 C118 B1 124.4(6) . . ?
C119 C118 B1 120.8(6) . . ?
C120 C119 C118 123.2(6) . . ?
C119 C120 C121 119.5(7) . . ?
C122 C121 C120 118.5(6) . . ?
C121 C122 C123 121.5(7) . . ?
C122 C123 C118 122.6(6) . . ?
C220 C219 C218 122.4(6) . . ?
C210 C211 C206 122.6(6) . . ?
C223 C218 C219 113.0(6) . . ?
C223 C218 B2 123.3(5) . . ?
C219 C218 B2 123.6(5) . . ?
C223 C222 C221 119.9(6) . . ?
C221 C220 C219 121.6(6) . . ?
C207 C208 C209 121.1(6) . . ?
C214 C213 C212 123.0(6) . . ?
C203 C204 C205 121.5(7) . . ?
C201 C200 C205 114.7(6) . . ?
C201 C200 B2 122.7(5) . . ?
C205 C200 B2 122.4(5) . . ?
C222 C223 C218 124.5(6) . . ?
C211 C206 C207 114.6(5) . . ?
C211 C206 B2 121.2(5) . . ?
C207 C206 B2 124.0(5) . . ?
C211 C210 C209 120.9(6) . . ?
C210 C209 C208 117.9(6) . . ?
C220 C221 C222 118.5(6) . . ?
C200 C201 C202 123.4(6) . . ?
C204 C205 C200 122.2(6) . . ?
C215 C216 C217 120.6(6) . . ?
C203 C202 C201 119.0(6) . . ?
C216 C217 C212 122.2(6) . . ?
C217 C212 C213 114.8(5) . . ?
C217 C212 B2 122.8(5) . . ?
C213 C212 B2 122.4(5) . . ?
C216 C215 C214 120.2(6) . . ?
C215 C214 C213 119.2(6) . . ?
C208 C207 C206 122.9(6) . . ?
C204 C203 C202 119.2(6) . . ?

loop_
_geom_bond_atom_site_label_1
_geom_bond_atom_site_label_2
_geom_bond_distance
_geom_bond_site_symmetry_2
_geom_bond_publ_flag
Fe1 O1 1.988(4) . ?
Fe1 O3 2.154(4) . ?
Fe1 N4 2.207(5) . ?
Fe1 N2 2.207(5) . ?
Fe1 N3 2.212(6) . ?
Fe1 N1 2.264(5) . ?
N1 C22 1.468(7) . ?
N1 C16 1.474(8) . ?
N1 C10 1.478(7) . ?
N2 C11 1.345(8) . ?
N2 C15 1.346(8) . ?
N3 C21 1.347(8) . ?
N3 C17 1.367(7) . ?
N4 C23 1.338(7) . ?
N4 C27 1.353(7) . ?
O1 C1 1.256(7) . ?
O2 C1 1.235(8) . ?
O3 C6 1.429(7) . ?
C1 C2 1.517(9) . ?
C2 C3 1.514(10) . ?
C2 C4 1.533(10) . ?
C2 C5 1.546(9) . ?
C10 C11 1.513(8) . ?
C11 C12 1.386(8) . ?
C12 C13 1.389(9) . ?
C13 C14 1.362(10) . ?
C14 C15 1.374(10) . ?
C16 C17 1.502(9) . ?
C17 C18 1.380(8) . ?
C18 C19 1.373(9) . ?
C19 C20 1.394(9) . ?
C20 C21 1.371(9) . ?
C22 C23 1.504(8) . ?
C23 C24 1.386(8) . ?
C24 C25 1.387(8) . ?
C25 C26 1.359(8) . ?
C26 C27 1.361(8) . ?
C1S O1S 1.381(10) . ?
Fe1A O1A 1.990(4) . ?
Fe1A N2A 2.166(5) . ?
Fe1A O3A 2.174(4) . ?
Fe1A N4A 2.206(5) . ?
Fe1A N3A 2.236(6) . ?
Fe1A N1A 2.248(5) . ?
N1A C16A 1.488(8) . ?
N1A C10A 1.490(7) . ?
N1A C22A 1.492(7) . ?
N2A C11A 1.353(7) . ?
N2A C15A 1.353(7) . ?
N3A C17A 1.333(7) . ?
N3A C21A 1.345(8) . ?
N4A C27A 1.337(8) . ?
N4A C23A 1.359(7) . ?
O1A C1A 1.286(7) . ?
O2A C1A 1.227(8) . ?
O3A C6A 1.426(7) . ?
C1A C2A 1.538(9) . ?
C2A C5A 1.523(8) . ?
C2A C4A 1.533(9) . ?
C2A C3A 1.539(10) . ?
C10A C11A 1.524(8) . ?
C11A C12A 1.362(7) . ?
C12A C13A 1.402(8) . ?
C13A C14A 1.384(8) . ?
C14A C15A 1.375(8) . ?
C16A C17A 1.526(8) . ?
C17A C18A 1.369(8) . ?
C18A C19A 1.384(9) . ?
C19A C20A 1.402(9) . ?
C20A C21A 1.367(9) . ?
C22A C23A 1.497(8) . ?
C23A C24A 1.380(8) . ?
C24A C25A 1.393(9) . ?
C25A C26A 1.383(10) . ?
C26A C27A 1.353(9) . ?
C1SA O1SA 1.345(9) . ?
B1 C112 1.643(9) . ?
B1 C100 1.648(9) . ?
B1 C106 1.658(9) . ?
B1 C118 1.666(9) . ?
B2 C218 1.636(9) . ?
B2 C206 1.641(9) . ?
B2 C200 1.647(9) . ?
B2 C212 1.658(9) . ?
C100 C101 1.405(7) . ?
C100 C105 1.406(8) . ?
C101 C102 1.388(8) . ?
C102 C103 1.381(8) . ?
C103 C104 1.388(9) . ?
C104 C105 1.402(8) . ?
C106 C111 1.402(8) . ?
C106 C107 1.412(8) . ?
C107 C108 1.412(8) . ?
C108 C109 1.387(8) . ?
C109 C110 1.392(9) . ?
C110 C111 1.392(8) . ?
C112 C117 1.393(8) . ?
C112 C113 1.406(8) . ?
C113 C114 1.385(9) . ?
C114 C115 1.380(9) . ?
C115 C116 1.378(9) . ?
C116 C117 1.405(9) . ?
C118 C123 1.393(8) . ?
C118 C119 1.408(8) . ?
C119 C120 1.387(8) . ?
C120 C121 1.398(9) . ?
C121 C122 1.360(9) . ?
C122 C123 1.385(8) . ?
C219 C220 1.395(8) . ?
C219 C218 1.436(8) . ?
C211 C210 1.382(8) . ?
C211 C206 1.412(8) . ?
C218 C223 1.405(8) . ?
C222 C223 1.385(8) . ?
C222 C221 1.397(8) . ?
C220 C221 1.360(9) . ?
C208 C207 1.370(8) . ?
C208 C209 1.392(8) . ?
C213 C214 1.401(8) . ?
C213 C212 1.409(8) . ?
C204 C203 1.360(9) . ?
C204 C205 1.393(8) . ?
C200 C201 1.402(8) . ?
C200 C205 1.407(8) . ?
C206 C207 1.414(8) . ?
C210 C209 1.386(8) . ?
C201 C202 1.405(8) . ?
C216 C215 1.360(9) . ?
C216 C217 1.396(8) . ?
C202 C203 1.394(9) . ?
C217 C212 1.405(8) . ?
C215 C214 1.374(8) . ?

loop_
_geom_torsion_atom_site_label_1
_geom_torsion_atom_site_label_2
_geom_torsion_atom_site_label_3
_geom_torsion_atom_site_label_4
_geom_torsion
_geom_torsion_site_symmetry_1
_geom_torsion_site_symmetry_2
_geom_torsion_site_symmetry_3
_geom_torsion_site_symmetry_4
_geom_torsion_publ_flag
O1 Fe1 N1 C22 63.0(9) . . . . ?
O3 Fe1 N1 C22 -70.9(4) . . . . ?
N4 Fe1 N1 C22 17.0(4) . . . . ?
N2 Fe1 N1 C22 -155.4(4) . . . . ?
N3 Fe1 N1 C22 100.3(4) . . . . ?
O1 Fe1 N1 C16 -57.7(9) . . . . ?
O3 Fe1 N1 C16 168.3(4) . . . . ?
N4 Fe1 N1 C16 -103.8(4) . . . . ?
N2 Fe1 N1 C16 83.8(4) . . . . ?
N3 Fe1 N1 C16 -20.5(4) . . . . ?
O1 Fe1 N1 C10 -175.7(7) . . . . ?
O3 Fe1 N1 C10 50.3(4) . . . . ?
N4 Fe1 N1 C10 138.3(4) . . . . ?
N2 Fe1 N1 C10 -34.2(4) . . . . ?
N3 Fe1 N1 C10 -138.5(4) . . . . ?
O1 Fe1 N2 C11 -168.6(4) . . . . ?
O3 Fe1 N2 C11 -74.9(5) . . . . ?
N4 Fe1 N2 C11 6.2(7) . . . . ?
N3 Fe1 N2 C11 94.6(5) . . . . ?
N1 Fe1 N2 C11 20.9(4) . . . . ?
O1 Fe1 N2 C15 10.0(7) . . . . ?
O3 Fe1 N2 C15 103.7(6) . . . . ?
N4 Fe1 N2 C15 -175.2(5) . . . . ?
N3 Fe1 N2 C15 -86.8(6) . . . . ?
N1 Fe1 N2 C15 -160.5(6) . . . . ?
O1 Fe1 N3 C21 11.6(6) . . . . ?
O3 Fe1 N3 C21 -112.6(9) . . . . ?
N4 Fe1 N3 C21 -81.8(6) . . . . ?
N2 Fe1 N3 C21 128.8(6) . . . . ?
N1 Fe1 N3 C21 -160.1(6) . . . . ?
O1 Fe1 N3 C17 173.1(4) . . . . ?
O3 Fe1 N3 C17 48.9(11) . . . . ?
N4 Fe1 N3 C17 79.7(4) . . . . ?
N2 Fe1 N3 C17 -69.7(4) . . . . ?
N1 Fe1 N3 C17 1.4(4) . . . . ?
O1 Fe1 N4 C23 -166.7(4) . . . . ?
O3 Fe1 N4 C23 98.3(4) . . . . ?
N2 Fe1 N4 C23 18.1(7) . . . . ?
N3 Fe1 N4 C23 -75.6(4) . . . . ?
N1 Fe1 N4 C23 3.5(4) . . . . ?
O1 Fe1 N4 C27 -7.1(5) . . . . ?
O3 Fe1 N4 C27 -102.1(5) . . . . ?
N2 Fe1 N4 C27 177.6(5) . . . . ?
N3 Fe1 N4 C27 83.9(5) . . . . ?
N1 Fe1 N4 C27 163.1(5) . . . . ?
O3 Fe1 O1 C1 -65.3(6) . . . . ?
N4 Fe1 O1 C1 -154.7(6) . . . . ?
N2 Fe1 O1 C1 22.7(7) . . . . ?
N3 Fe1 O1 C1 124.5(6) . . . . ?
N1 Fe1 O1 C1 160.7(7) . . . . ?
O1 Fe1 O3 C6 -52.1(5) . . . . ?
N4 Fe1 O3 C6 41.5(5) . . . . ?
N2 Fe1 O3 C6 -168.3(5) . . . . ?
N3 Fe1 O3 C6 71.8(10) . . . . ?
N1 Fe1 O3 C6 118.0(5) . . . . ?
Fe1 O1 C1 O2 -6.1(11) . . . . ?
Fe1 O1 C1 C2 169.3(5) . . . . ?
O2 C1 C2 C3 112.3(8) . . . . ?
O1 C1 C2 C3 -63.2(9) . . . . ?
O2 C1 C2 C4 -129.5(8) . . . . ?
O1 C1 C2 C4 55.1(9) . . . . ?
O2 C1 C2 C5 -9.7(11) . . . . ?
O1 C1 C2 C5 174.9(7) . . . . ?
C22 N1 C10 C11 162.2(5) . . . . ?
C16 N1 C10 C11 -73.0(6) . . . . ?
Fe1 N1 C10 C11 43.2(5) . . . . ?
C15 N2 C11 C12 -3.9(10) . . . . ?
Fe1 N2 C11 C12 174.9(5) . . . . ?
C15 N2 C11 C10 178.4(6) . . . . ?
Fe1 N2 C11 C10 -2.9(7) . . . . ?
N1 C10 C11 N2 -28.2(8) . . . . ?
N1 C10 C11 C12 154.0(6) . . . . ?
N2 C11 C12 C13 1.6(10) . . . . ?
C10 C11 C12 C13 179.2(6) . . . . ?
C11 C12 C13 C14 1.5(11) . . . . ?
C12 C13 C14 C15 -2.2(13) . . . . ?
C11 N2 C15 C14 3.2(11) . . . . ?
Fe1 N2 C15 C14 -175.4(6) . . . . ?
C13 C14 C15 N2 -0.2(13) . . . . ?
C22 N1 C16 C17 -82.0(6) . . . . ?
C10 N1 C16 C17 152.8(5) . . . . ?
Fe1 N1 C16 C17 36.8(6) . . . . ?
C21 N3 C17 C18 0.8(9) . . . . ?
Fe1 N3 C17 C18 -161.9(5) . . . . ?
C21 N3 C17 C16 -178.5(6) . . . . ?
Fe1 N3 C17 C16 18.8(7) . . . . ?
N1 C16 C17 N3 -38.7(8) . . . . ?
N1 C16 C17 C18 142.0(6) . . . . ?
N3 C17 C18 C19 1.5(9) . . . . ?
C16 C17 C18 C19 -179.2(6) . . . . ?
C17 C18 C19 C20 -1.7(10) . . . . ?
C18 C19 C20 C21 -0.4(11) . . . . ?
C17 N3 C21 C20 -3.0(11) . . . . ?
Fe1 N3 C21 C20 157.8(6) . . . . ?
C19 C20 C21 N3 2.8(13) . . . . ?
C16 N1 C22 C23 84.0(6) . . . . ?
C10 N1 C22 C23 -152.1(5) . . . . ?
Fe1 N1 C22 C23 -34.1(6) . . . . ?
C27 N4 C23 C24 1.5(9) . . . . ?
Fe1 N4 C23 C24 161.8(4) . . . . ?
C27 N4 C23 C22 175.8(5) . . . . ?
Fe1 N4 C23 C22 -23.9(6) . . . . ?
N1 C22 C23 N4 40.0(7) . . . . ?
N1 C22 C23 C24 -145.8(6) . . . . ?
N4 C23 C24 C25 -1.4(9) . . . . ?
C22 C23 C24 C25 -175.2(6) . . . . ?
C23 C24 C25 C26 2.0(9) . . . . ?
C24 C25 C26 C27 -2.8(10) . . . . ?
C23 N4 C27 C26 -2.3(10) . . . . ?
Fe1 N4 C27 C26 -161.1(5) . . . . ?
C25 C26 C27 N4 3.0(11) . . . . ?
O1A Fe1A N1A C16A 56.2(10) . . . . ?
N2A Fe1A N1A C16A 105.0(4) . . . . ?
O3A Fe1A N1A C16A -167.3(4) . . . . ?
N4A Fe1A N1A C16A -84.4(4) . . . . ?
N3A Fe1A N1A C16A 22.3(4) . . . . ?
O1A Fe1A N1A C10A -64.1(10) . . . . ?
N2A Fe1A N1A C10A -15.4(4) . . . . ?
O3A Fe1A N1A C10A 72.4(4) . . . . ?
N4A Fe1A N1A C10A 155.3(4) . . . . ?
N3A Fe1A N1A C10A -98.0(4) . . . . ?
O1A Fe1A N1A C22A 173.5(8) . . . . ?
N2A Fe1A N1A C22A -137.7(4) . . . . ?
O3A Fe1A N1A C22A -50.0(4) . . . . ?
N4A Fe1A N1A C22A 32.9(4) . . . . ?
N3A Fe1A N1A C22A 139.6(4) . . . . ?
O1A Fe1A N2A C11A 167.3(4) . . . . ?
O3A Fe1A N2A C11A -97.0(4) . . . . ?
N4A Fe1A N2A C11A -21.7(7) . . . . ?
N3A Fe1A N2A C11A 75.2(4) . . . . ?
N1A Fe1A N2A C11A -3.4(4) . . . . ?
O1A Fe1A N2A C15A 4.9(5) . . . . ?
O3A Fe1A N2A C15A 100.6(5) . . . . ?
N4A Fe1A N2A C15A 175.8(5) . . . . ?
N3A Fe1A N2A C15A -87.3(5) . . . . ?
N1A Fe1A N2A C15A -165.9(5) . . . . ?
O1A Fe1A N3A C17A -175.2(4) . . . . ?
N2A Fe1A N3A C17A -81.3(4) . . . . ?
O3A Fe1A N3A C17A -46.3(10) . . . . ?
N4A Fe1A N3A C17A 68.5(4) . . . . ?
N1A Fe1A N3A C17A -2.0(4) . . . . ?
O1A Fe1A N3A C21A -17.4(5) . . . . ?
N2A Fe1A N3A C21A 76.5(5) . . . . ?
O3A Fe1A N3A C21A 111.4(8) . . . . ?
N4A Fe1A N3A C21A -133.8(5) . . . . ?
N1A Fe1A N3A C21A 155.8(5) . . . . ?
O1A Fe1A N4A C27A -8.0(8) . . . . ?
N2A Fe1A N4A C27A -178.0(6) . . . . ?
O3A Fe1A N4A C27A -101.5(7) . . . . ?
N3A Fe1A N4A C27A 91.0(7) . . . . ?
N1A Fe1A N4A C27A 163.5(7) . . . . ?
O1A Fe1A N4A C23A 169.6(4) . . . . ?
N2A Fe1A N4A C23A -0.4(8) . . . . ?
O3A Fe1A N4A C23A 76.0(5) . . . . ?
N3A Fe1A N4A C23A -91.5(5) . . . . ?
N1A Fe1A N4A C23A -19.0(5) . . . . ?
N2A Fe1A O1A C1A -170.3(6) . . . . ?
O3A Fe1A O1A C1A 100.7(6) . . . . ?
N4A Fe1A O1A C1A 14.6(7) . . . . ?
N3A Fe1A O1A C1A -90.0(6) . . . . ?
N1A Fe1A O1A C1A -122.9(9) . . . . ?
O1A Fe1A O3A C6A 50.5(5) . . . . ?
N2A Fe1A O3A C6A -43.7(5) . . . . ?
N4A Fe1A O3A C6A 165.1(5) . . . . ?
N3A Fe1A O3A C6A -78.1(9) . . . . ?
N1A Fe1A O3A C6A -121.1(5) . . . . ?
Fe1A O1A C1A O2A -3.5(11) . . . . ?
Fe1A O1A C1A C2A 175.2(4) . . . . ?
O2A C1A C2A C5A -3.2(10) . . . . ?
O1A C1A C2A C5A 178.2(6) . . . . ?
O2A C1A C2A C4A 116.6(8) . . . . ?
O1A C1A C2A C4A -62.0(8) . . . . ?
O2A C1A C2A C3A -123.9(8) . . . . ?
O1A C1A C2A C3A 57.5(8) . . . . ?
C16A N1A C10A C11A -88.0(6) . . . . ?
C22A N1A C10A C11A 150.0(5) . . . . ?
Fe1A N1A C10A C11A 30.5(6) . . . . ?
C15A N2A C11A C12A 2.7(9) . . . . ?
Fe1A N2A C11A C12A -161.3(5) . . . . ?
C15A N2A C11A C10A -174.2(5) . . . . ?
Fe1A N2A C11A C10A 21.8(6) . . . . ?
N1A C10A C11A N2A -35.4(7) . . . . ?
N1A C10A C11A C12A 147.6(6) . . . . ?
N2A C11A C12A C13A 0.0(9) . . . . ?
C10A C11A C12A C13A 176.7(5) . . . . ?
C11A C12A C13A C14A -3.2(9) . . . . ?
C12A C13A C14A C15A 3.6(9) . . . . ?
C11A N2A C15A C14A -2.2(9) . . . . ?
Fe1A N2A C15A C14A 160.3(5) . . . . ?
C13A C14A C15A N2A -0.9(10) . . . . ?
C10A N1A C16A C17A 80.8(6) . . . . ?
C22A N1A C16A C17A -155.2(5) . . . . ?
Fe1A N1A C16A C17A -38.8(5) . . . . ?
C21A N3A C17A C18A 3.7(9) . . . . ?
Fe1A N3A C17A C18A 162.7(5) . . . . ?
C21A N3A C17A C16A -178.3(6) . . . . ?
Fe1A N3A C17A C16A -19.3(6) . . . . ?
N1A C16A C17A N3A 40.2(7) . . . . ?
N1A C16A C17A C18A -141.9(6) . . . . ?
N3A C17A C18A C19A -2.1(10) . . . . ?
C16A C17A C18A C19A -179.9(6) . . . . ?
C17A C18A C19A C20A 0.0(10) . . . . ?
C18A C19A C20A C21A 0.3(11) . . . . ?
C17A N3A C21A C20A -3.3(10) . . . . ?
Fe1A N3A C21A C20A -160.5(6) . . . . ?
C19A C20A C21A N3A 1.4(11) . . . . ?
C16A N1A C22A C23A 73.4(6) . . . . ?
C10A N1A C22A C23A -163.6(5) . . . . ?
Fe1A N1A C22A C23A -43.1(6) . . . . ?
C27A N4A C23A C24A -1.9(11) . . . . ?
Fe1A N4A C23A C24A -179.7(5) . . . . ?
C27A N4A C23A C22A 178.2(7) . . . . ?
Fe1A N4A C23A C22A 0.4(8) . . . . ?
N1A C22A C23A N4A 29.4(8) . . . . ?
N1A C22A C23A C24A -150.6(6) . . . . ?
N4A C23A C24A C25A 1.7(11) . . . . ?
C22A C23A C24A C25A -178.4(7) . . . . ?
C23A C24A C25A C26A -0.7(12) . . . . ?
C24A C25A C26A C27A 0.0(15) . . . . ?
C23A N4A C27A C26A 1.2(13) . . . . ?
Fe1A N4A C27A C26A 178.7(7) . . . . ?
C25A C26A C27A N4A -0.3(16) . . . . ?
C112 B1 C100 C101 -79.0(7) . . . . ?
C106 B1 C100 C101 157.2(5) . . . . ?
C118 B1 C100 C101 39.4(7) . . . . ?
C112 B1 C100 C105 98.3(7) . . . . ?
C106 B1 C100 C105 -25.5(8) . . . . ?
C118 B1 C100 C105 -143.4(6) . . . . ?
C105 C100 C101 C102 0.1(8) . . . . ?
B1 C100 C101 C102 177.6(5) . . . . ?
C100 C101 C102 C103 0.0(9) . . . . ?
C101 C102 C103 C104 0.1(9) . . . . ?
C102 C103 C104 C105 -0.4(9) . . . . ?
C103 C104 C105 C100 0.5(9) . . . . ?
C101 C100 C105 C104 -0.3(9) . . . . ?
B1 C100 C105 C104 -177.8(5) . . . . ?
C112 B1 C106 C111 21.4(7) . . . . ?
C100 B1 C106 C111 142.7(5) . . . . ?
C118 B1 C106 C111 -100.8(6) . . . . ?
C112 B1 C106 C107 -160.3(5) . . . . ?
C100 B1 C106 C107 -38.9(7) . . . . ?
C118 B1 C106 C107 77.6(6) . . . . ?
C111 C106 C107 C108 1.5(8) . . . . ?
B1 C106 C107 C108 -177.0(5) . . . . ?
C106 C107 C108 C109 -1.6(9) . . . . ?
C107 C108 C109 C110 1.9(9) . . . . ?
C108 C109 C110 C111 -2.1(9) . . . . ?
C109 C110 C111 C106 2.1(9) . . . . ?
C107 C106 C111 C110 -1.7(8) . . . . ?
B1 C106 C111 C110 176.8(5) . . . . ?
C100 B1 C112 C117 -14.5(8) . . . . ?
C106 B1 C112 C117 108.3(6) . . . . ?
C118 B1 C112 C117 -130.4(6) . . . . ?
C100 B1 C112 C113 166.1(5) . . . . ?
C106 B1 C112 C113 -71.2(7) . . . . ?
C118 B1 C112 C113 50.1(7) . . . . ?
C117 C112 C113 C114 1.5(9) . . . . ?
B1 C112 C113 C114 -179.0(6) . . . . ?
C112 C113 C114 C115 0.4(10) . . . . ?
C113 C114 C115 C116 -3.4(10) . . . . ?
C114 C115 C116 C117 4.4(10) . . . . ?
C113 C112 C117 C116 -0.3(9) . . . . ?
B1 C112 C117 C116 -179.9(6) . . . . ?
C115 C116 C117 C112 -2.5(10) . . . . ?
C112 B1 C118 C123 -157.1(5) . . . . ?
C100 B1 C118 C123 85.8(7) . . . . ?
C106 B1 C118 C123 -33.5(8) . . . . ?
C112 B1 C118 C119 26.3(8) . . . . ?
C100 B1 C118 C119 -90.7(6) . . . . ?
C106 B1 C118 C119 149.9(6) . . . . ?
C123 C118 C119 C120 -0.4(9) . . . . ?
B1 C118 C119 C120 176.4(6) . . . . ?
C118 C119 C120 C121 1.1(11) . . . . ?
C119 C120 C121 C122 -0.9(10) . . . . ?
C120 C121 C122 C123 0.0(10) . . . . ?
C121 C122 C123 C118 0.7(10) . . . . ?
C119 C118 C123 C122 -0.4(9) . . . . ?
B1 C118 C123 C122 -177.2(6) . . . . ?
C220 C219 C218 C223 -1.2(8) . . . . ?
C220 C219 C218 B2 -177.2(5) . . . . ?
C206 B2 C218 C223 39.7(7) . . . . ?
C200 B2 C218 C223 -79.8(6) . . . . ?
C212 B2 C218 C223 159.9(5) . . . . ?
C206 B2 C218 C219 -144.7(5) . . . . ?
C200 B2 C218 C219 95.8(6) . . . . ?
C212 B2 C218 C219 -24.5(8) . . . . ?
C218 C219 C220 C221 0.7(9) . . . . ?
C218 B2 C200 C201 34.9(7) . . . . ?
C206 B2 C200 C201 -86.1(7) . . . . ?
C212 B2 C200 C201 156.3(5) . . . . ?
C218 B2 C200 C205 -151.1(5) . . . . ?
C206 B2 C200 C205 87.9(7) . . . . ?
C212 B2 C200 C205 -29.7(7) . . . . ?
C221 C222 C223 C218 0.0(9) . . . . ?
C219 C218 C223 C222 0.9(8) . . . . ?
B2 C218 C223 C222 176.9(5) . . . . ?
C210 C211 C206 C207 -1.7(8) . . . . ?
C210 C211 C206 B2 -177.4(5) . . . . ?
C218 B2 C206 C211 -160.6(5) . . . . ?
C200 B2 C206 C211 -41.2(7) . . . . ?
C212 B2 C206 C211 77.4(6) . . . . ?
C218 B2 C206 C207 24.2(8) . . . . ?
C200 B2 C206 C207 143.6(5) . . . . ?
C212 B2 C206 C207 -97.9(6) . . . . ?
C206 C211 C210 C209 0.8(9) . . . . ?
C211 C210 C209 C208 0.3(9) . . . . ?
C207 C208 C209 C210 -0.2(9) . . . . ?
C219 C220 C221 C222 0.3(9) . . . . ?
C223 C222 C221 C220 -0.6(9) . . . . ?
C205 C200 C201 C202 2.1(8) . . . . ?
B2 C200 C201 C202 176.5(6) . . . . ?
C203 C204 C205 C200 -1.1(10) . . . . ?
C201 C200 C205 C204 -0.6(9) . . . . ?
B2 C200 C205 C204 -175.1(6) . . . . ?
C200 C201 C202 C203 -1.8(9) . . . . ?
C215 C216 C217 C212 1.7(10) . . . . ?
C216 C217 C212 C213 -1.1(9) . . . . ?
C216 C217 C212 B2 177.8(6) . . . . ?
C214 C213 C212 C217 0.5(9) . . . . ?
C214 C213 C212 B2 -178.4(5) . . . . ?
C218 B2 C212 C217 75.8(7) . . . . ?
C206 B2 C212 C217 -162.2(5) . . . . ?
C200 B2 C212 C217 -44.1(8) . . . . ?
C218 B2 C212 C213 -105.5(6) . . . . ?
C206 B2 C212 C213 16.6(8) . . . . ?
C200 B2 C212 C213 134.6(6) . . . . ?
C217 C216 C215 C214 -1.6(11) . . . . ?
C216 C215 C214 C213 1.0(10) . . . . ?
C212 C213 C214 C215 -0.5(10) . . . . ?
C209 C208 C207 C206 -1.0(9) . . . . ?
C211 C206 C207 C208 1.8(8) . . . . ?
B2 C206 C207 C208 177.3(5) . . . . ?
C205 C204 C203 C202 1.5(10) . . . . ?
C201 C202 C203 C204 0.0(10) . . . . ?
